data_1511927
loop_
_publ_author_name
'Zhu, Yingguang'
'Shi, Yian'

_publ_section_title
;
 Facile Cu(I)-Catalyzed Oxidative Coupling of Anilines to Azo Compounds
 and Hydrazines with Diaziridinone under Mild Conditions.
;
_journal_issue 8
_journal_name_full 'Organic letters'
_journal_page_first 1942
_journal_page_last 1945
_journal_paper_doi 10.1021/ol4005917
_journal_volume 15
_journal_year 2013
_chemical_formula_moiety 'C24.50 H17 Br4 Cl N2'
_chemical_formula_sum 'C24.5 H17 Br4 Cl N2'
_chemical_formula_weight 694.49
_chemical_name_systematic
; 
 ? 
;
_space_group_IT_number 14
_symmetry_cell_setting monoclinic
_symmetry_space_group_name_Hall '-P 2ybc'
_symmetry_space_group_name_H-M 'P 1 21/c 1'
_atom_sites_solution_hydrogens geom
_atom_sites_solution_primary direct
_atom_sites_solution_secondary difmap
_audit_creation_method SHELXL-97
_cell_angle_alpha 90.00
_cell_angle_beta 102.053(5)
_cell_angle_gamma 90.00
_cell_formula_units_Z 8
_cell_length_a 11.2092(10)
_cell_length_b 44.486(4)
_cell_length_c 10.0656(8)
_cell_measurement_reflns_used 9974
_cell_measurement_temperature 120(2)
_cell_measurement_theta_max 24.08
_cell_measurement_theta_min 2.26
_cell_volume 4908.6(7)
_computing_cell_refinement 'Bruker APEX2 (Bruker, 2009)'
_computing_data_collection 'Bruker APEX2 (Bruker, 2009)'
_computing_data_reduction 'Bruker APEX2 (Bruker, 2009)'
_computing_molecular_graphics 'SHELXTL (Sheldrick, 2008)'
_computing_publication_material 'SHELXTL (Sheldrick, 2008)'
_computing_structure_refinement 'SHELXTL (Sheldrick, 2008)'
_computing_structure_solution 'SHELXTL (Sheldrick, 2008)'
_diffrn_ambient_temperature 120(2)
_diffrn_measured_fraction_theta_full 0.963
_diffrn_measured_fraction_theta_max 0.963
_diffrn_measurement_device_type 'Bruker APEX-II CCD'
_diffrn_measurement_method '\f and \w scans'
_diffrn_radiation_monochromator graphite
_diffrn_radiation_source 'fine-focus sealed tube'
_diffrn_radiation_type MoK\a
_diffrn_radiation_wavelength 0.71073
_diffrn_reflns_av_R_equivalents 0.1040
_diffrn_reflns_av_sigmaI/netI 0.0806
_diffrn_reflns_limit_h_max 13
_diffrn_reflns_limit_h_min -13
_diffrn_reflns_limit_k_max 45
_diffrn_reflns_limit_k_min -50
_diffrn_reflns_limit_l_max 11
_diffrn_reflns_limit_l_min -11
_diffrn_reflns_number 63640
_diffrn_reflns_theta_full 24.80
_diffrn_reflns_theta_max 24.80
_diffrn_reflns_theta_min 1.86
_exptl_absorpt_coefficient_mu 6.684
_exptl_absorpt_correction_T_max 0.6447
_exptl_absorpt_correction_T_min 0.3468
_exptl_absorpt_correction_type multi-scan
_exptl_absorpt_process_details 'SCALE (Bruker, 2009)'
_exptl_crystal_colour colourless
_exptl_crystal_density_diffrn 1.880
_exptl_crystal_density_meas ?
_exptl_crystal_density_method 'not measured'
_exptl_crystal_description plate
_exptl_crystal_F_000 2680
_exptl_crystal_size_max 0.20
_exptl_crystal_size_mid 0.14
_exptl_crystal_size_min 0.07
_refine_diff_density_max 1.319
_refine_diff_density_min -0.897
_refine_diff_density_rms 0.134
_refine_ls_extinction_method none
_refine_ls_goodness_of_fit_ref 1.061
_refine_ls_hydrogen_treatment constr
_refine_ls_matrix_type full
_refine_ls_number_parameters 568
_refine_ls_number_reflns 8142
_refine_ls_number_restraints 0
_refine_ls_restrained_S_all 1.061
_refine_ls_R_factor_all 0.0961
_refine_ls_R_factor_gt 0.0503
_refine_ls_shift/su_max 0.002
_refine_ls_shift/su_mean 0.000
_refine_ls_structure_factor_coef Fsqd
_refine_ls_weighting_details 'calc w=1/[\s^2^(Fo^2^)+(0.0179P)^2^+18.2843P] where P=(Fo^2^+2Fc^2^)/3'
_refine_ls_weighting_scheme calc
_refine_ls_wR_factor_gt 0.0761
_refine_ls_wR_factor_ref 0.0863
_reflns_number_gt 5509
_reflns_number_total 8142
_reflns_threshold_expression >2sigma(I)
_cod_data_source_file ol4005917_si_001.cif
_cod_data_source_block shi04_p21c
_cod_depositor_comments
;
The following automatic conversions were performed:

'_symmetry_cell_setting' value 'Monoclinic' changed to 'monoclinic'
according to /home/saulius/struct/CIF-dictionaries/cif_core.dic
dictionary named 'cif_core.dic' version 2.4.2 from 2011-04-26.

Automatic conversion script
Id: cif_fix_values 1891 2012-01-12 08:04:46Z andrius 

The following automatic conversions were performed:

'_exptl_crystal_density_meas' value 'not measured' was changed to '?'
- the value is perceived as not measured.

Automatic conversion script
Id: cif_fix_values 3008 2015-01-20 13:52:24Z robertas 
;
_cod_original_sg_symbol_H-M 'P 21/c'
_cod_original_formula_sum 'C24.50 H17 Br4 Cl N2'
_cod_database_code 1511927

loop_
_symmetry_equiv_pos_as_xyz
'x, y, z'
'-x, y+1/2, -z+1/2'
'-x, -y, -z'
'x, -y-1/2, z-1/2'

loop_
_atom_site_label
_atom_site_type_symbol
_atom_site_fract_x
_atom_site_fract_y
_atom_site_fract_z
_atom_site_U_iso_or_equiv
_atom_site_adp_type
_atom_site_occupancy
_atom_site_symmetry_multiplicity
_atom_site_calc_flag
_atom_site_refinement_flags
Br1 Br 0.36692(7) 0.902828(18) 0.20466(7) 0.0369(2) Uani 1 1 d .
Br2 Br 0.17468(7) 0.810901(17) 1.14841(7) 0.0361(2) Uani 1 1 d .
Br3 Br -0.34483(7) 0.974360(18) 0.39847(7) 0.0382(2) Uani 1 1 d .
Br4 Br 0.39047(7) 1.010948(17) 1.24413(7) 0.0321(2) Uani 1 1 d .
N1 N 0.1879(5) 0.90998(12) 0.7345(5) 0.0209(13) Uani 1 1 d .
N2 N 0.1361(5) 0.93696(12) 0.7610(5) 0.0212(13) Uani 1 1 d .
C1 C 0.2295(6) 0.90805(15) 0.6111(6) 0.0203(16) Uani 1 1 d .
C2 C 0.2688(6) 0.93360(15) 0.5543(6) 0.0253(17) Uani 1 1 d .
H2 H 0.2678 0.9524 0.5987 0.030 Uiso 1 1 calc R
C3 C 0.3097(6) 0.93209(16) 0.4335(6) 0.0259(17) Uani 1 1 d .
H3 H 0.3375 0.9497 0.3960 0.031 Uiso 1 1 calc R
C4 C 0.3097(6) 0.90529(16) 0.3693(6) 0.0246(17) Uani 1 1 d .
C5 C 0.2685(6) 0.87954(16) 0.4216(6) 0.0242(17) Uani 1 1 d .
H5 H 0.2683 0.8609 0.3752 0.029 Uiso 1 1 calc R
C6 C 0.2276(5) 0.88099(15) 0.5421(6) 0.0192(16) Uani 1 1 d .
H6 H 0.1980 0.8634 0.5778 0.023 Uiso 1 1 calc R
C7 C 0.1837(6) 0.88612(15) 0.8270(6) 0.0220(16) Uani 1 1 d .
C8 C 0.0906(6) 0.88552(15) 0.8998(6) 0.0234(17) Uani 1 1 d .
H8 H 0.0291 0.9006 0.8848 0.028 Uiso 1 1 calc R
C9 C 0.0880(6) 0.86282(15) 0.9943(6) 0.0233(17) Uani 1 1 d .
H9 H 0.0243 0.8623 1.0435 0.028 Uiso 1 1 calc R
C10 C 0.1767(6) 0.84142(16) 1.0162(6) 0.0251(17) Uani 1 1 d .
C11 C 0.2702(6) 0.84178(15) 0.9440(6) 0.0254(17) Uani 1 1 d .
H11 H 0.3312 0.8266 0.9596 0.031 Uiso 1 1 calc R
C12 C 0.2740(6) 0.86415(15) 0.8498(7) 0.0264(17) Uani 1 1 d .
H12 H 0.3379 0.8645 0.8009 0.032 Uiso 1 1 calc R
C13 C 0.0235(6) 0.94543(15) 0.6789(6) 0.0195(16) Uani 1 1 d .
C14 C -0.0083(6) 0.97548(16) 0.6621(6) 0.0230(17) Uani 1 1 d .
H14 H 0.0460 0.9904 0.7071 0.028 Uiso 1 1 calc R
C15 C -0.1180(6) 0.98395(16) 0.5809(6) 0.0265(17) Uani 1 1 d .
H15 H -0.1401 1.0046 0.5729 0.032 Uiso 1 1 calc R
C16 C -0.1952(6) 0.96266(17) 0.5117(6) 0.0270(18) Uani 1 1 d .
C17 C -0.1645(7) 0.93242(17) 0.5222(6) 0.0308(19) Uani 1 1 d .
H17 H -0.2172 0.9177 0.4725 0.037 Uiso 1 1 calc R
C18 C -0.0549(6) 0.92400(15) 0.6071(6) 0.0250(17) Uani 1 1 d .
H18 H -0.0334 0.9033 0.6161 0.030 Uiso 1 1 calc R
C19 C 0.1976(6) 0.95344(14) 0.8767(6) 0.0209(16) Uani 1 1 d .
C20 C 0.1310(6) 0.96568(14) 0.9638(6) 0.0219(16) Uani 1 1 d .
H20 H 0.0452 0.9627 0.9477 0.026 Uiso 1 1 calc R
C21 C 0.1890(6) 0.98231(14) 1.0747(6) 0.0207(16) Uani 1 1 d .
H21 H 0.1436 0.9911 1.1346 0.025 Uiso 1 1 calc R
C22 C 0.3145(6) 0.98598(15) 1.0971(6) 0.0241(17) Uani 1 1 d .
C23 C 0.3830(6) 0.97253(15) 1.0173(6) 0.0246(17) Uani 1 1 d .
H23 H 0.4693 0.9743 1.0372 0.029 Uiso 1 1 calc R
C24 C 0.3227(6) 0.95593(14) 0.9048(6) 0.0210(16) Uani 1 1 d .
H24 H 0.3685 0.9463 0.8476 0.025 Uiso 1 1 calc R
Br5 Br -0.12534(6) 0.232175(15) 0.19284(6) 0.02474(18) Uani 1 1 d .
Br6 Br 0.15153(7) 0.042364(16) 0.88668(7) 0.0331(2) Uani 1 1 d .
Br7 Br 0.69834(7) 0.207000(19) 0.43012(8) 0.0417(2) Uani 1 1 d .
Br8 Br 0.28070(6) 0.222950(16) 1.31489(6) 0.02571(18) Uani 1 1 d .
N3 N 0.1974(5) 0.16826(12) 0.6704(5) 0.0207(13) Uani 1 1 d .
N4 N 0.2963(5) 0.18479(12) 0.7399(5) 0.0208(13) Uani 1 1 d .
C25 C 0.1169(5) 0.18291(15) 0.5607(6) 0.0155(15) Uani 1 1 d .
C26 C 0.0939(6) 0.21354(15) 0.5674(6) 0.0220(17) Uani 1 1 d .
H26 H 0.1294 0.2246 0.6465 0.026 Uiso 1 1 calc R
C27 C 0.0190(6) 0.22798(15) 0.4588(6) 0.0212(16) Uani 1 1 d .
H27 H 0.0018 0.2488 0.4633 0.025 Uiso 1 1 calc R
C28 C -0.0299(6) 0.21150(15) 0.3440(6) 0.0178(16) Uani 1 1 d .
C29 C -0.0078(6) 0.18126(15) 0.3353(6) 0.0199(16) Uani 1 1 d .
H29 H -0.0425 0.1703 0.2554 0.024 Uiso 1 1 calc R
C30 C 0.0654(6) 0.16700(15) 0.4442(6) 0.0201(16) Uani 1 1 d .
H30 H 0.0808 0.1461 0.4394 0.024 Uiso 1 1 calc R
C31 C 0.1851(6) 0.13872(15) 0.7143(6) 0.0207(16) Uani 1 1 d .
C32 C 0.2883(6) 0.12271(15) 0.7787(6) 0.0196(16) Uani 1 1 d .
H32 H 0.3666 0.1317 0.7892 0.024 Uiso 1 1 calc R
C33 C 0.2779(6) 0.09410(15) 0.8273(6) 0.0248(17) Uani 1 1 d .
H33 H 0.3485 0.0831 0.8690 0.030 Uiso 1 1 calc R
C34 C 0.1644(6) 0.08173(14) 0.8145(6) 0.0196(16) Uani 1 1 d .
C35 C 0.0601(6) 0.09697(15) 0.7513(6) 0.0220(17) Uani 1 1 d .
H35 H -0.0179 0.0879 0.7424 0.026 Uiso 1 1 calc R
C36 C 0.0709(6) 0.12540(15) 0.7018(6) 0.0205(16) Uani 1 1 d .
H36 H -0.0001 0.1361 0.6587 0.025 Uiso 1 1 calc R
C37 C 0.4144(6) 0.16879(16) 0.5745(6) 0.0225(16) Uani 1 1 d .
H37 H 0.3667 0.1510 0.5589 0.027 Uiso 1 1 calc R
C38 C 0.5049(6) 0.17406(16) 0.5023(6) 0.0259(17) Uani 1 1 d .
H38 H 0.5187 0.1602 0.4354 0.031 Uiso 1 1 calc R
C39 C 0.5741(6) 0.19956(16) 0.5287(6) 0.0231(17) Uani 1 1 d .
C40 C 0.5535(6) 0.22014(16) 0.6223(7) 0.0246(17) Uani 1 1 d .
H40 H 0.6023 0.2377 0.6385 0.030 Uiso 1 1 calc R
C41 C 0.4627(6) 0.21560(15) 0.6931(6) 0.0225(17) Uani 1 1 d .
H41 H 0.4478 0.2301 0.7571 0.027 Uiso 1 1 calc R
C42 C 0.3935(6) 0.18972(15) 0.6700(6) 0.0208(16) Uani 1 1 d .
C43 C 0.2948(6) 0.19278(15) 0.8759(6) 0.0201(16) Uani 1 1 d .
C44 C 0.4008(6) 0.19802(15) 0.9693(6) 0.0231(17) Uani 1 1 d .
H44 H 0.4770 0.1958 0.9431 0.028 Uiso 1 1 calc R
C45 C 0.3984(6) 0.20654(15) 1.1007(6) 0.0221(16) Uani 1 1 d .
H45 H 0.4721 0.2102 1.1647 0.027 Uiso 1 1 calc R
C46 C 0.2866(6) 0.20967(14) 1.1377(6) 0.0188(16) Uani 1 1 d .
C47 C 0.1805(6) 0.20340(14) 1.0471(6) 0.0187(16) Uani 1 1 d .
H47 H 0.1046 0.2047 1.0747 0.022 Uiso 1 1 calc R
C48 C 0.1837(6) 0.19516(14) 0.9146(6) 0.0208(16) Uani 1 1 d .
H48 H 0.1101 0.1912 0.8510 0.025 Uiso 1 1 calc R
C49 C 0.6933(7) 0.90476(18) 0.7952(8) 0.046(2) Uani 1 1 d .
H49A H 0.7495 0.9193 0.7659 0.055 Uiso 1 1 calc R
H49B H 0.6839 0.9106 0.8875 0.055 Uiso 1 1 calc R
Cl1 Cl 0.7555(2) 0.86937(6) 0.8011(4) 0.0992(11) Uani 1 1 d .
Cl2 Cl 0.5531(2) 0.90661(6) 0.6853(4) 0.1093(12) Uani 1 1 d .

loop_
_atom_site_aniso_label
_atom_site_aniso_U_11
_atom_site_aniso_U_22
_atom_site_aniso_U_33
_atom_site_aniso_U_23
_atom_site_aniso_U_13
_atom_site_aniso_U_12
Br1 0.0422(5) 0.0461(5) 0.0257(4) 0.0016(4) 0.0145(4) -0.0035(4)
Br2 0.0505(5) 0.0312(5) 0.0234(4) 0.0097(3) 0.0005(4) 0.0010(4)
Br3 0.0329(5) 0.0499(6) 0.0265(4) -0.0042(4) -0.0064(3) 0.0149(4)
Br4 0.0298(5) 0.0338(5) 0.0283(4) -0.0088(3) -0.0039(3) 0.0012(4)
N1 0.028(3) 0.017(4) 0.018(3) 0.002(2) 0.007(3) 0.003(3)
N2 0.023(3) 0.016(4) 0.023(3) -0.001(2) 0.001(3) 0.004(3)
C1 0.017(4) 0.021(5) 0.023(4) 0.007(3) 0.006(3) 0.006(3)
C2 0.030(4) 0.016(4) 0.026(4) -0.002(3) -0.003(3) 0.001(3)
C3 0.030(4) 0.021(5) 0.025(4) 0.010(3) 0.003(3) -0.002(3)
C4 0.026(4) 0.023(5) 0.026(4) 0.003(3) 0.009(3) 0.000(4)
C5 0.019(4) 0.029(5) 0.024(4) -0.006(3) 0.004(3) 0.001(3)
C6 0.014(4) 0.022(5) 0.021(4) 0.003(3) 0.001(3) 0.000(3)
C7 0.026(4) 0.017(4) 0.023(4) -0.005(3) 0.004(3) 0.003(3)
C8 0.026(4) 0.014(4) 0.026(4) -0.007(3) -0.003(3) 0.002(3)
C9 0.027(4) 0.022(5) 0.020(4) -0.002(3) 0.004(3) 0.000(4)
C10 0.031(5) 0.026(5) 0.012(4) 0.001(3) -0.008(3) -0.001(4)
C11 0.031(4) 0.019(4) 0.023(4) 0.008(3) 0.000(3) 0.006(3)
C12 0.019(4) 0.029(5) 0.032(4) 0.003(3) 0.005(3) 0.001(4)
C13 0.028(4) 0.016(4) 0.016(4) 0.000(3) 0.007(3) 0.004(3)
C14 0.025(4) 0.022(5) 0.022(4) -0.001(3) 0.005(3) -0.002(4)
C15 0.033(5) 0.024(5) 0.023(4) -0.001(3) 0.007(3) 0.008(4)
C16 0.028(4) 0.038(6) 0.013(4) -0.002(3) 0.001(3) 0.011(4)
C17 0.036(5) 0.037(6) 0.017(4) -0.007(3) -0.001(3) 0.002(4)
C18 0.038(5) 0.011(4) 0.025(4) -0.004(3) 0.004(4) 0.004(4)
C19 0.031(5) 0.008(4) 0.019(4) 0.002(3) -0.002(3) -0.002(3)
C20 0.019(4) 0.019(4) 0.028(4) 0.000(3) 0.007(3) 0.000(3)
C21 0.026(4) 0.019(4) 0.017(4) 0.003(3) 0.005(3) 0.007(3)
C22 0.030(5) 0.020(4) 0.018(4) 0.004(3) -0.005(3) 0.003(3)
C23 0.016(4) 0.022(4) 0.034(4) 0.001(3) 0.000(3) 0.003(3)
C24 0.027(4) 0.014(4) 0.022(4) 0.003(3) 0.006(3) 0.005(3)
Br5 0.0297(4) 0.0262(4) 0.0191(4) 0.0053(3) 0.0067(3) 0.0036(3)
Br6 0.0444(5) 0.0204(4) 0.0375(4) 0.0068(3) 0.0151(4) -0.0037(4)
Br7 0.0345(5) 0.0511(6) 0.0476(5) -0.0063(4) 0.0270(4) -0.0096(4)
Br8 0.0305(4) 0.0277(5) 0.0207(4) 0.0019(3) 0.0094(3) -0.0001(3)
N3 0.015(3) 0.022(4) 0.023(3) 0.003(3) 0.001(3) -0.005(3)
N4 0.016(3) 0.023(4) 0.022(3) -0.003(3) 0.002(3) -0.006(3)
C25 0.009(4) 0.017(5) 0.021(4) 0.003(3) 0.003(3) -0.002(3)
C26 0.021(4) 0.024(5) 0.023(4) -0.001(3) 0.009(3) -0.006(3)
C27 0.028(4) 0.016(4) 0.022(4) 0.003(3) 0.011(3) 0.000(3)
C28 0.017(4) 0.023(5) 0.015(3) 0.009(3) 0.007(3) -0.002(3)
C29 0.023(4) 0.019(5) 0.018(4) -0.002(3) 0.005(3) -0.004(3)
C30 0.026(4) 0.010(4) 0.026(4) -0.004(3) 0.009(3) 0.000(3)
C31 0.020(4) 0.027(5) 0.016(3) -0.005(3) 0.005(3) -0.001(4)
C32 0.017(4) 0.015(4) 0.025(4) 0.001(3) 0.002(3) -0.006(3)
C33 0.020(4) 0.025(5) 0.028(4) -0.002(3) 0.002(3) -0.003(4)
C34 0.034(5) 0.012(4) 0.013(3) 0.002(3) 0.008(3) 0.000(3)
C35 0.027(4) 0.017(4) 0.025(4) -0.007(3) 0.013(3) -0.006(3)
C36 0.026(4) 0.014(4) 0.022(4) 0.002(3) 0.007(3) 0.001(3)
C37 0.018(4) 0.026(5) 0.022(4) 0.002(3) 0.001(3) -0.003(3)
C38 0.030(4) 0.024(5) 0.023(4) -0.002(3) 0.005(3) 0.007(4)
C39 0.018(4) 0.028(5) 0.026(4) 0.005(3) 0.011(3) 0.007(4)
C40 0.017(4) 0.021(4) 0.036(4) 0.003(3) 0.005(3) 0.000(3)
C41 0.029(4) 0.016(4) 0.024(4) -0.004(3) 0.010(3) 0.000(4)
C42 0.017(4) 0.025(5) 0.019(4) 0.003(3) 0.002(3) 0.002(3)
C43 0.022(4) 0.021(4) 0.019(4) 0.000(3) 0.010(3) 0.002(3)
C44 0.018(4) 0.027(5) 0.024(4) 0.002(3) 0.005(3) 0.005(3)
C45 0.015(4) 0.027(5) 0.023(4) 0.004(3) 0.001(3) -0.001(3)
C46 0.019(4) 0.016(4) 0.023(4) 0.003(3) 0.010(3) -0.001(3)
C47 0.024(4) 0.011(4) 0.025(4) 0.004(3) 0.014(3) 0.003(3)
C48 0.027(4) 0.014(4) 0.021(4) -0.001(3) 0.002(3) -0.002(3)
C49 0.043(5) 0.047(6) 0.039(5) -0.001(4) -0.008(4) -0.006(4)
Cl1 0.0550(18) 0.0455(18) 0.182(3) 0.0220(18) -0.0092(19) 0.0097(14)
Cl2 0.0589(18) 0.059(2) 0.178(3) -0.0188(19) -0.0476(19) 0.0056(15)

loop_
_atom_type_symbol
_atom_type_description
_atom_type_scat_dispersion_real
_atom_type_scat_dispersion_imag
_atom_type_scat_source
C C 0.0033 0.0016 'International Tables Vol C Tables 4.2.6.8 and 6.1.1.4'
H H 0.0000 0.0000 'International Tables Vol C Tables 4.2.6.8 and 6.1.1.4'
N N 0.0061 0.0033 'International Tables Vol C Tables 4.2.6.8 and 6.1.1.4'
Br Br -0.2901 2.4595 'International Tables Vol C Tables 4.2.6.8 and 6.1.1.4'
Cl Cl 0.1484 0.1585 'International Tables Vol C Tables 4.2.6.8 and 6.1.1.4'

loop_
_geom_angle_atom_site_label_1
_geom_angle_atom_site_label_2
_geom_angle_atom_site_label_3
_geom_angle
N2 N1 C1 116.7(5)
N2 N1 C7 116.8(5)
C1 N1 C7 126.2(5)
N1 N2 C13 118.7(5)
N1 N2 C19 116.9(5)
C13 N2 C19 124.3(5)
C2 C1 C6 118.6(6)
C2 C1 N1 120.2(6)
C6 C1 N1 121.1(6)
C1 C2 C3 120.9(6)
C4 C3 C2 119.5(6)
C3 C4 C5 121.0(6)
C3 C4 Br1 120.0(5)
C5 C4 Br1 119.0(5)
C4 C5 C6 119.6(6)
C5 C6 C1 120.3(6)
C12 C7 C8 119.9(6)
C12 C7 N1 120.8(6)
C8 C7 N1 119.3(6)
C9 C8 C7 119.8(6)
C10 C9 C8 119.9(6)
C9 C10 C11 120.7(6)
C9 C10 Br2 119.8(5)
C11 C10 Br2 119.5(5)
C12 C11 C10 120.0(7)
C11 C12 C7 119.6(6)
C14 C13 C18 118.6(6)
C14 C13 N2 120.4(6)
C18 C13 N2 120.9(6)
C15 C14 C13 120.7(7)
C16 C15 C14 120.2(7)
C15 C16 C17 120.7(6)
C15 C16 Br3 120.1(6)
C17 C16 Br3 119.1(5)
C16 C17 C18 118.7(7)
C13 C18 C17 121.0(6)
C24 C19 C20 120.2(6)
C24 C19 N2 120.5(6)
C20 C19 N2 119.3(6)
C19 C20 C21 119.9(6)
C20 C21 C22 119.0(6)
C23 C22 C21 122.0(6)
C23 C22 Br4 120.0(5)
C21 C22 Br4 118.0(5)
C22 C23 C24 118.2(6)
C19 C24 C23 120.5(6)
N4 N3 C31 117.2(5)
N4 N3 C25 117.1(5)
C31 N3 C25 125.7(5)
N3 N4 C43 116.7(5)
N3 N4 C42 116.2(5)
C43 N4 C42 126.9(5)
C30 C25 C26 119.4(6)
C30 C25 N3 120.3(6)
C26 C25 N3 120.2(6)
C27 C26 C25 120.2(6)
C28 C27 C26 118.8(6)
C29 C28 C27 121.9(6)
C29 C28 Br5 120.0(5)
C27 C28 Br5 118.1(5)
C28 C29 C30 119.0(6)
C29 C30 C25 120.7(6)
C36 C31 C32 118.8(6)
C36 C31 N3 121.3(6)
C32 C31 N3 119.8(6)
C33 C32 C31 120.8(6)
C34 C33 C32 119.0(6)
C33 C34 C35 121.7(6)
C33 C34 Br6 118.4(5)
C35 C34 Br6 119.9(5)
C36 C35 C34 119.1(6)
C35 C36 C31 120.6(6)
C38 C37 C42 119.7(6)
C39 C38 C37 119.1(6)
C40 C39 C38 121.2(6)
C40 C39 Br7 119.4(5)
C38 C39 Br7 119.4(5)
C39 C40 C41 120.6(6)
C40 C41 C42 119.1(6)
C41 C42 C37 120.3(6)
C41 C42 N4 120.2(6)
C37 C42 N4 119.4(6)
C44 C43 C48 119.7(6)
C44 C43 N4 121.3(6)
C48 C43 N4 118.9(6)
C43 C44 C45 121.0(6)
C44 C45 C46 118.9(6)
C47 C46 C45 120.6(6)
C47 C46 Br8 119.7(5)
C45 C46 Br8 119.7(5)
C46 C47 C48 120.0(6)
C43 C48 C47 119.7(6)
Cl1 C49 Cl2 112.0(4)

loop_
_geom_bond_atom_site_label_1
_geom_bond_atom_site_label_2
_geom_bond_distance
Br1 C4 1.901(6)
Br2 C10 1.905(7)
Br3 C16 1.894(7)
Br4 C22 1.903(6)
N1 N2 1.383(7)
N1 C1 1.418(7)
N1 C7 1.419(8)
N2 C13 1.408(8)
N2 C19 1.426(8)
C1 C2 1.385(9)
C1 C6 1.388(9)
C2 C3 1.388(9)
C3 C4 1.356(9)
C4 C5 1.379(9)
C5 C6 1.386(8)
C7 C12 1.391(9)
C7 C8 1.395(9)
C8 C9 1.392(9)
C9 C10 1.361(9)
C10 C11 1.394(9)
C11 C12 1.381(9)
C13 C14 1.385(9)
C13 C18 1.392(9)
C14 C15 1.379(9)
C15 C16 1.371(9)
C16 C17 1.387(10)
C17 C18 1.393(9)
C19 C24 1.376(9)
C19 C20 1.376(9)
C20 C21 1.383(9)
C21 C22 1.387(9)
C22 C23 1.360(9)
C23 C24 1.401(9)
Br5 C28 1.904(6)
Br6 C34 1.913(6)
Br7 C39 1.900(6)
Br8 C46 1.893(6)
N3 N4 1.391(7)
N3 C31 1.402(8)
N3 C25 1.429(8)
N4 C43 1.418(7)
N4 C42 1.432(8)
C25 C30 1.389(8)
C25 C26 1.391(9)
C26 C27 1.389(9)
C27 C28 1.381(8)
C28 C29 1.374(9)
C29 C30 1.379(8)
C31 C36 1.391(9)
C31 C32 1.398(9)
C32 C33 1.377(9)
C33 C34 1.367(9)
C34 C35 1.386(9)
C35 C36 1.374(9)
C37 C38 1.386(9)
C37 C42 1.393(9)
C38 C39 1.369(9)
C39 C40 1.367(9)
C40 C41 1.373(9)
C41 C42 1.381(9)
C43 C44 1.373(9)
C43 C48 1.384(8)
C44 C45 1.382(8)
C45 C46 1.387(8)
C46 C47 1.367(8)
C47 C48 1.391(8)
C49 Cl1 1.718(8)
C49 Cl2 1.724(7)
